data_7028902
loop_
_publ_author_name
'Zhao, Yue'
'Chen, Kai'
'Fan, Jian'
'Okamura, Taka-aki'
'Lu, Yi'
'Luo, Li'
'Sun, Wei-Yin'

_publ_section_title
;
 Structural modulation of silver complexes and their distinctive catalytic
 properties.
;
_journal_issue 5
_journal_name_full 'Dalton transactions (Cambridge, England : 2003)'
_journal_page_first 2252
_journal_page_last 2258
_journal_paper_doi 10.1039/c3dt52655k
_journal_volume 43
_journal_year 2014
_chemical_formula_sum 'C40 H32 Ag2 F6 N4 O8'
_chemical_formula_weight 1026.44
_chemical_name_systematic
; 
 ? 
;
_space_group_IT_number 14
_symmetry_cell_setting monoclinic
_symmetry_space_group_name_Hall '-P 2ybc'
_symmetry_space_group_name_H-M 'P 1 21/c 1'
_atom_sites_solution_hydrogens geom
_atom_sites_solution_primary direct
_atom_sites_solution_secondary difmap
_audit_creation_method SHELXL-97
_cell_angle_alpha 90.00
_cell_angle_beta 91.634(2)
_cell_angle_gamma 90.00
_cell_formula_units_Z 4
_cell_length_a 14.7044(15)
_cell_length_b 15.9797(16)
_cell_length_c 16.2718(17)
_cell_measurement_reflns_used 6025
_cell_measurement_temperature 293(2)
_cell_measurement_theta_max 25.24
_cell_measurement_theta_min 2.24
_cell_volume 3821.9(7)
_computing_cell_refinement 'Bruker SMART'
_computing_data_collection 'Bruker SMART'
_computing_data_reduction 'Bruker SAINT'
_computing_molecular_graphics 'Bruker SHELXTL'
_computing_publication_material 'Bruker SHELXTL'
_computing_structure_refinement 'SHELXL-97 (Sheldrick, 1997)'
_computing_structure_solution 'SHELXS-97 (Sheldrick, 1990)'
_diffrn_ambient_temperature 293(2)
_diffrn_measured_fraction_theta_full 0.995
_diffrn_measured_fraction_theta_max 0.995
_diffrn_radiation_monochromator graphite
_diffrn_radiation_source 'fine-focus sealed tube'
_diffrn_radiation_type MoK\a
_diffrn_radiation_wavelength 0.71073
_diffrn_reflns_av_R_equivalents 0.0731
_diffrn_reflns_av_unetI/netI 0.0558
_diffrn_reflns_limit_h_max 17
_diffrn_reflns_limit_h_min -16
_diffrn_reflns_limit_k_max 14
_diffrn_reflns_limit_k_min -19
_diffrn_reflns_limit_l_max 16
_diffrn_reflns_limit_l_min -19
_diffrn_reflns_number 19508
_diffrn_reflns_theta_full 25.50
_diffrn_reflns_theta_max 25.50
_diffrn_reflns_theta_min 1.79
_exptl_absorpt_coefficient_mu 1.114
_exptl_absorpt_correction_T_max 0.8872
_exptl_absorpt_correction_T_min 0.8246
_exptl_absorpt_correction_type multi-scan
_exptl_absorpt_process_details sadabs
_exptl_crystal_density_diffrn 1.784
_exptl_crystal_density_method 'not measured'
_exptl_crystal_F_000 2048
_exptl_crystal_size_max 0.18
_exptl_crystal_size_mid 0.16
_exptl_crystal_size_min 0.11
_refine_diff_density_max 1.117
_refine_diff_density_min -1.745
_refine_diff_density_rms 0.124
_refine_ls_extinction_method none
_refine_ls_goodness_of_fit_ref 1.038
_refine_ls_hydrogen_treatment constr
_refine_ls_matrix_type full
_refine_ls_number_parameters 469
_refine_ls_number_reflns 7085
_refine_ls_number_restraints 0
_refine_ls_restrained_S_all 1.038
_refine_ls_R_factor_all 0.0910
_refine_ls_R_factor_gt 0.0711
_refine_ls_shift/su_max 0.000
_refine_ls_shift/su_mean 0.000
_refine_ls_structure_factor_coef Fsqd
_refine_ls_weighting_details 'calc w=1/[\s^2^(Fo^2^)+(0.1115P)^2^+5.9486P] where P=(Fo^2^+2Fc^2^)/3'
_refine_ls_weighting_scheme calc
_refine_ls_wR_factor_gt 0.1859
_refine_ls_wR_factor_ref 0.1998
_reflns_number_gt 5358
_reflns_number_total 7085
_reflns_threshold_expression >2sigma(I)
_cod_data_source_file c3dt52655k.txt
_cod_data_source_block 962763
_cod_depositor_comments
;
The following automatic conversions were performed:

'_symmetry_cell_setting' value 'Monoclinic' changed to 'monoclinic'
according to
/usr/data/users/saulius/automatic-downloads/current/RSC/lib/dictionaries/cif_core.dic
dictionary named 'cif_core.dic' version 2.4.2 from 2011-04-26.

Automatic conversion script
Id: cif_fix_values 2281 2013-09-26 08:29:07Z andrius 
;
_cod_original_sg_symbol_H-M P21/c
_cod_database_code 7028902

loop_
_symmetry_equiv_pos_as_xyz
'x, y, z'
'-x, y+1/2, -z+1/2'
'-x, -y, -z'
'x, -y-1/2, z-1/2'

loop_
_atom_site_label
_atom_site_type_symbol
_atom_site_fract_x
_atom_site_fract_y
_atom_site_fract_z
_atom_site_U_iso_or_equiv
_atom_site_adp_type
_atom_site_occupancy
_atom_site_symmetry_multiplicity
_atom_site_calc_flag
_atom_site_refinement_flags
_atom_site_disorder_assembly
_atom_site_disorder_group
Ag1 Ag -0.08026(4) 0.92015(4) 0.13984(3) 0.0619(2) Uani 1 1 d . B .
Ag2 Ag 0.47515(4) 0.86907(4) -0.31915(3) 0.0649(2) Uani 1 1 d . . .
C1 C -0.3921(5) 1.0028(5) 0.5809(4) 0.0624(18) Uani 1 1 d . . .
C2 C -0.3744(4) 1.0455(4) 0.6522(4) 0.0490(14) Uani 1 1 d . . .
C3 C -0.2937(6) 1.0886(5) 0.6592(5) 0.077(2) Uani 1 1 d . . .
C4 C -0.4385(4) 1.0436(4) 0.7211(4) 0.0496(14) Uani 1 1 d . . .
C5 C -0.4983(6) 1.0952(5) 0.8354(4) 0.069(2) Uani 1 1 d . . .
H5A H -0.5417 1.1409 0.8324 0.083 Uiso 1 1 calc R . .
H5B H -0.4727 1.0919 0.8909 0.083 Uiso 1 1 calc R . .
C6 C -0.5430(6) 1.0133(5) 0.8103(5) 0.081(2) Uani 1 1 d . . .
H6A H -0.5317 0.9705 0.8516 0.098 Uiso 1 1 calc R . .
H6B H -0.6081 1.0201 0.8020 0.098 Uiso 1 1 calc R . .
C7 C 0.4467(5) 0.7730(5) -0.4866(4) 0.0629(18) Uani 1 1 d . . .
H7A H 0.5011 0.7396 -0.4773 0.075 Uiso 1 1 calc R . .
H7B H 0.4627 0.8240 -0.5151 0.075 Uiso 1 1 calc R . .
C8 C 0.3754(5) 0.7247(6) -0.5345(5) 0.080(2) Uani 1 1 d . . .
H8A H 0.3578 0.7538 -0.5848 0.096 Uiso 1 1 calc R . .
H8B H 0.3973 0.6694 -0.5483 0.096 Uiso 1 1 calc R . .
C9 C 0.3241(4) 0.7606(4) -0.4097(4) 0.0476(14) Uani 1 1 d . . .
C10 C 0.2560(4) 0.7627(4) -0.3449(3) 0.0425(13) Uani 1 1 d . . .
C11 C 0.1687(5) 0.7340(5) -0.3601(4) 0.067(2) Uani 1 1 d . . .
H11 H 0.1528 0.7134 -0.4120 0.080 Uiso 1 1 calc R . .
C12 C 0.1058(4) 0.7352(5) -0.3012(4) 0.066(2) Uani 1 1 d . . .
H12 H 0.0477 0.7147 -0.3133 0.079 Uiso 1 1 calc R . .
H3 H -0.2808 1.1178 0.7071 0.079 Uiso 1 1 d R . .
C13 C 0.1255(3) 0.7663(3) -0.2232(3) 0.0382(12) Uani 1 1 d . . .
C14 C 0.2117(4) 0.7970(4) -0.2084(4) 0.0541(16) Uani 1 1 d . . .
H14 H 0.2268 0.8206 -0.1576 0.065 Uiso 1 1 calc R . .
H1 H -0.4468 0.9740 0.5758 0.065 Uiso 1 1 d R . .
C15 C 0.2764(4) 0.7932(5) -0.2686(4) 0.0600(17) Uani 1 1 d . . .
H15 H 0.3352 0.8120 -0.2565 0.072 Uiso 1 1 calc R . .
C16 C 0.0576(4) 0.7652(3) -0.1563(3) 0.0385(12) Uani 1 1 d . . .
C17 C -0.0090(4) 0.7031(4) -0.1539(4) 0.0469(14) Uani 1 1 d . . .
H17 H -0.0127 0.6635 -0.1957 0.056 Uiso 1 1 calc R . .
C18 C -0.0690(4) 0.6994(4) -0.0911(4) 0.0465(14) Uani 1 1 d . . .
H18 H -0.1123 0.6570 -0.0904 0.056 Uiso 1 1 calc R . .
C19 C -0.0655(4) 0.7586(4) -0.0283(3) 0.0421(13) Uani 1 1 d . . .
C20 C 0.0000(4) 0.8213(4) -0.0310(4) 0.0464(14) Uani 1 1 d . . .
H20 H 0.0029 0.8618 0.0101 0.056 Uiso 1 1 calc R . .
C21 C 0.0604(4) 0.8242(4) -0.0939(4) 0.0469(14) Uani 1 1 d . . .
H21 H 0.1039 0.8664 -0.0945 0.056 Uiso 1 1 calc R . .
C22 C -0.1302(4) 0.7530(4) 0.0386(3) 0.0435(13) Uani 1 1 d . . .
C23 C -0.2491(5) 0.6953(5) 0.1025(4) 0.0656(19) Uani 1 1 d . . .
H23A H -0.2490 0.6447 0.1354 0.079 Uiso 1 1 calc R . .
H23B H -0.3109 0.7068 0.0831 0.079 Uiso 1 1 calc R . .
C24 C -0.2104(5) 0.7684(5) 0.1514(4) 0.0635(18) Uani 1 1 d . . .
H24A H -0.2563 0.8111 0.1589 0.076 Uiso 1 1 calc R . .
H24B H -0.1875 0.7502 0.2049 0.076 Uiso 1 1 calc R . .
C25 C 0.1027(5) 1.0122(5) 0.1660(5) 0.074(2) Uani 1 1 d . . .
H25A H 0.0935 1.0299 0.1093 0.089 Uiso 1 1 calc R . .
H25B H 0.1394 0.9617 0.1671 0.089 Uiso 1 1 calc R . .
C26 C 0.1470(6) 1.0790(5) 0.2154(5) 0.080(2) Uani 1 1 d . . .
H26A H 0.2083 1.0630 0.2324 0.096 Uiso 1 1 calc R . .
H26B H 0.1493 1.1308 0.1846 0.096 Uiso 1 1 calc R . .
C27 C 0.0155(4) 1.0407(4) 0.2708(4) 0.0498(14) Uani 1 1 d . . .
C28 C -0.0550(4) 1.0424(4) 0.3336(4) 0.0461(13) Uani 1 1 d . . .
C29 C -0.1424(4) 1.0168(4) 0.3179(4) 0.0585(17) Uani 1 1 d . . .
H29 H -0.1598 0.9986 0.2655 0.070 Uiso 1 1 calc R . .
C30 C -0.2049(5) 1.0179(5) 0.3789(4) 0.0624(18) Uani 1 1 d . . .
H30 H -0.2638 0.9997 0.3664 0.075 Uiso 1 1 calc R . .
C31 C -0.1846(4) 1.0443(4) 0.4574(4) 0.0485(14) Uani 1 1 d . . .
C32 C -0.0965(5) 1.0723(6) 0.4720(5) 0.085(3) Uani 1 1 d . . .
H32 H -0.0796 1.0921 0.5240 0.101 Uiso 1 1 calc R . .
C33 C -0.0321(5) 1.0716(6) 0.4101(5) 0.083(3) Uani 1 1 d . . .
H33 H 0.0266 1.0912 0.4213 0.099 Uiso 1 1 calc R . .
C34 C -0.2504(4) 1.0456(4) 0.5238(4) 0.0483(14) Uani 1 1 d . . .
C35 C -0.3326(5) 1.0036(5) 0.5179(4) 0.0641(18) Uani 1 1 d . . .
H35 H -0.3479 0.9751 0.4696 0.077 Uiso 1 1 calc R . .
C36 C -0.2333(5) 1.0874(5) 0.5974(5) 0.077(2) Uani 1 1 d . . .
H36 H -0.1783 1.1156 0.6048 0.093 Uiso 1 1 calc R . .
C37 C 0.6423(5) 0.7191(6) -0.1495(5) 0.081(2) Uani 1 1 d . . .
C38 C -0.3067(9) 0.9714(8) -0.0130(9) 0.118 Uani 1 1 d . . .
C39 C 0.5803(5) 0.7723(5) -0.2020(4) 0.0603(17) Uani 1 1 d . A .
C40 C -0.2320(5) 0.9853(5) 0.0469(4) 0.0654(19) Uani 1 1 d . B .
N1 N -0.4993(4) 0.9913(3) 0.7323(3) 0.0559(13) Uani 1 1 d . . .
N2 N 0.4022(3) 0.7922(3) -0.4075(3) 0.0499(12) Uani 1 1 d . . .
N3 N -0.1358(3) 0.8005(3) 0.1012(3) 0.0505(12) Uani 1 1 d . . .
N4 N 0.0149(4) 0.9977(3) 0.2050(3) 0.0528(13) Uani 1 1 d . . .
O1 O -0.4272(4) 1.1065(3) 0.7760(3) 0.074 Uani 1 1 d . . .
O2 O 0.2989(3) 0.7194(4) -0.4791(3) 0.076 Uani 1 1 d . . .
O3 O -0.1881(3) 0.6874(3) 0.0338(3) 0.060 Uani 1 1 d . . .
O4 O 0.0889(3) 1.0879(3) 0.2870(3) 0.070 Uani 1 1 d . . .
O5 O 0.5073(3) 0.7906(4) -0.1735(3) 0.079 Uani 1 1 d . . .
O6 O 0.6104(4) 0.7914(4) -0.2697(3) 0.085 Uani 1 1 d . . .
O7 O -0.2519(4) 0.9802(6) 0.1190(4) 0.112 Uani 1 1 d . . .
O8 O -0.1566(4) 0.9937(4) 0.0194(4) 0.085 Uani 1 1 d . . .
F3 F 0.6662(6) 0.6471(5) -0.1900(5) 0.116 Uani 0.80 1 d P A 1
F4 F -0.3864(7) 1.0140(6) 0.0063(6) 0.138 Uani 0.80 1 d P B 1
F5 F -0.3438(7) 0.8952(6) -0.0033(6) 0.142 Uani 0.80 1 d P B 1
F6 F -0.3028(6) 0.9874(7) -0.0868(6) 0.137 Uani 0.80 1 d P B 1
F1 F 0.6205(6) 0.6926(7) -0.0819(6) 0.114 Uani 0.70 1 d P A 1
F2 F 0.7275(5) 0.7494(5) -0.1455(5) 0.115 Uani 0.80 1 d P A 1
F4' F -0.2890(11) 0.9150(10) -0.0688(11) 0.048 Uani 0.20 1 d P B 2
F6' F -0.2956(10) 1.0427(10) -0.0794(10) 0.042 Uani 0.20 1 d P B 2
F5' F -0.3901(11) 0.9633(11) 0.0030(10) 0.047 Uani 0.20 1 d P B 2
F1' F 0.5961(18) 0.6436(14) -0.131(2) 0.111 Uani 0.20 1 d P A 2
F2' F 0.6404(8) 0.7422(7) -0.0677(6) 0.044 Uani 0.30 1 d P A 2
F3' F 0.7195(12) 0.6936(11) -0.1722(11) 0.050 Uani 0.20 1 d P A 2

loop_
_atom_site_aniso_label
_atom_site_aniso_U_11
_atom_site_aniso_U_22
_atom_site_aniso_U_33
_atom_site_aniso_U_23
_atom_site_aniso_U_13
_atom_site_aniso_U_12
Ag1 0.0660(4) 0.0711(4) 0.0492(3) -0.0156(2) 0.0102(2) 0.0004(3)
Ag2 0.0563(3) 0.0756(4) 0.0636(4) -0.0020(3) 0.0164(3) -0.0194(3)
C1 0.054(4) 0.084(5) 0.050(4) -0.010(3) 0.011(3) -0.021(3)
C2 0.057(4) 0.041(3) 0.049(3) 0.003(3) 0.013(3) -0.003(3)
C3 0.082(5) 0.092(6) 0.058(4) -0.037(4) 0.027(4) -0.032(4)
C4 0.057(4) 0.048(3) 0.044(3) -0.001(3) 0.010(3) 0.007(3)
C5 0.081(5) 0.078(5) 0.048(4) -0.003(3) 0.019(4) 0.011(4)
C6 0.089(6) 0.087(6) 0.070(5) -0.005(4) 0.041(4) -0.004(5)
C7 0.058(4) 0.082(5) 0.051(4) 0.012(3) 0.023(3) 0.003(4)
C8 0.069(5) 0.118(7) 0.053(4) -0.006(4) 0.029(4) -0.009(5)
C9 0.050(3) 0.052(3) 0.041(3) 0.005(3) 0.007(3) 0.001(3)
C10 0.039(3) 0.052(3) 0.037(3) 0.001(2) 0.009(2) -0.002(3)
C11 0.053(4) 0.106(6) 0.042(4) -0.020(4) 0.012(3) -0.022(4)
C12 0.040(3) 0.104(6) 0.054(4) -0.017(4) 0.010(3) -0.027(4)
C13 0.035(3) 0.041(3) 0.039(3) 0.003(2) 0.006(2) 0.008(2)
C14 0.045(3) 0.075(4) 0.043(3) -0.009(3) 0.011(3) -0.014(3)
C15 0.041(3) 0.086(5) 0.054(4) -0.007(3) 0.008(3) -0.017(3)
C16 0.036(3) 0.042(3) 0.037(3) 0.007(2) 0.002(2) 0.004(2)
C17 0.043(3) 0.050(3) 0.048(3) -0.009(3) 0.008(3) -0.006(3)
C18 0.042(3) 0.054(4) 0.044(3) -0.007(3) 0.012(3) -0.007(3)
C19 0.034(3) 0.054(3) 0.039(3) 0.002(3) 0.006(2) 0.005(2)
C20 0.048(3) 0.045(3) 0.046(3) -0.007(3) 0.008(3) 0.000(3)
C21 0.045(3) 0.045(3) 0.050(3) -0.005(3) 0.011(3) -0.005(3)
C22 0.039(3) 0.054(3) 0.037(3) 0.008(3) 0.007(2) 0.006(3)
C23 0.054(4) 0.100(6) 0.044(4) -0.003(4) 0.016(3) -0.014(4)
C24 0.069(4) 0.074(5) 0.049(4) 0.003(3) 0.028(3) 0.003(4)
C25 0.074(5) 0.091(6) 0.058(4) -0.006(4) 0.031(4) -0.002(4)
C26 0.071(5) 0.096(6) 0.073(5) -0.012(4) 0.037(4) -0.022(4)
C27 0.056(4) 0.046(3) 0.048(4) 0.005(3) 0.009(3) -0.001(3)
C28 0.055(4) 0.044(3) 0.039(3) -0.003(3) 0.008(3) -0.001(3)
C29 0.058(4) 0.074(4) 0.044(3) -0.018(3) 0.011(3) -0.005(3)
C30 0.051(4) 0.079(5) 0.058(4) -0.014(4) 0.007(3) -0.012(3)
C31 0.061(4) 0.043(3) 0.042(3) -0.005(3) 0.009(3) -0.004(3)
C32 0.069(5) 0.134(8) 0.051(4) -0.030(4) 0.020(4) -0.044(5)
C33 0.064(5) 0.126(7) 0.059(5) -0.023(5) 0.021(4) -0.042(5)
C34 0.054(4) 0.043(3) 0.049(3) -0.001(3) 0.011(3) -0.007(3)
C35 0.067(4) 0.079(5) 0.047(4) -0.008(3) 0.004(3) -0.019(4)
C36 0.070(5) 0.091(6) 0.072(5) -0.034(4) 0.025(4) -0.038(4)
C37 0.067(5) 0.117(7) 0.061(5) 0.023(5) 0.032(4) 0.015(5)
C38 0.112 0.110 0.132 -0.004 0.002 0.006
C39 0.053(4) 0.071(4) 0.058(4) 0.000(3) 0.011(3) 0.003(3)
C40 0.064(4) 0.081(5) 0.051(4) -0.009(3) 0.003(3) 0.019(4)
N1 0.056(3) 0.056(3) 0.057(3) 0.001(3) 0.025(3) -0.001(3)
N2 0.043(3) 0.063(3) 0.044(3) 0.008(2) 0.013(2) -0.003(2)
N3 0.050(3) 0.060(3) 0.043(3) -0.002(2) 0.013(2) 0.007(2)
N4 0.058(3) 0.054(3) 0.047(3) -0.003(2) 0.016(2) 0.003(2)
O1 0.091 0.071 0.062 -0.015 0.030 -0.013
O2 0.062 0.118 0.048 -0.023 0.017 -0.021
O3 0.052 0.079 0.049 -0.007 0.018 -0.017
O4 0.070 0.083 0.059 -0.014 0.026 -0.023
O5 0.054 0.112 0.072 0.009 0.029 0.017
O6 0.083 0.113 0.062 0.022 0.035 0.028
O7 0.088 0.193 0.055 0.002 0.026 0.026
O8 0.070 0.112 0.075 0.004 0.020 -0.001
F3 0.118 0.115 0.116 -0.001 0.004 0.004
F4 0.136 0.140 0.138 0.000 0.005 0.001
F5 0.143 0.140 0.143 0.001 0.003 -0.002
F6 0.136 0.139 0.135 -0.001 0.003 0.001
F1 0.114 0.115 0.112 0.003 0.005 0.001
F2 0.111 0.117 0.115 0.003 0.003 -0.001
F4' 0.048 0.048 0.048 -0.010 0.001 0.000
F6' 0.042 0.042 0.042 0.001 0.001 0.000
F5' 0.046 0.047 0.047 0.000 0.001 0.000
F1' 0.097 0.046 0.186 0.071 -0.046 -0.016
F2' 0.065 0.047 0.021 -0.015 -0.017 0.006
F3' 0.050 0.050 0.050 0.000 0.001 0.000

loop_
_atom_type_symbol
_atom_type_description
_atom_type_scat_dispersion_real
_atom_type_scat_dispersion_imag
_atom_type_scat_source
C C 0.0033 0.0016 'International Tables Vol C Tables 4.2.6.8 and 6.1.1.4'
H H 0.0000 0.0000 'International Tables Vol C Tables 4.2.6.8 and 6.1.1.4'
N N 0.0061 0.0033 'International Tables Vol C Tables 4.2.6.8 and 6.1.1.4'
O O 0.0106 0.0060 'International Tables Vol C Tables 4.2.6.8 and 6.1.1.4'
F F 0.0171 0.0103 'International Tables Vol C Tables 4.2.6.8 and 6.1.1.4'
Ag Ag -0.8971 1.1015 'International Tables Vol C Tables 4.2.6.8 and 6.1.1.4'

loop_
_geom_angle_atom_site_label_1
_geom_angle_atom_site_label_2
_geom_angle_atom_site_label_3
_geom_angle
_geom_angle_site_symmetry_1
_geom_angle_site_symmetry_3
N4 Ag1 N3 153.6(2) . .
N4 Ag1 O8 112.8(2) . .
N3 Ag1 O8 91.7(2) . .
N2 Ag2 N1 148.7(2) . 1_654
N2 Ag2 O6 108.3(2) . .
N1 Ag2 O6 101.5(2) 1_654 .
C2 C1 C35 121.5(6) . .
C2 C1 H1 117.9 . .
C35 C1 H1 120.6 . .
C1 C2 C3 117.7(6) . .
C1 C2 C4 121.4(6) . .
C3 C2 C4 120.9(6) . .
C36 C3 C2 120.8(6) . .
C36 C3 H3 120.5 . .
C2 C3 H3 118.7 . .
N1 C4 O1 118.6(6) . .
N1 C4 C2 126.9(6) . .
O1 C4 C2 114.5(6) . .
O1 C5 C6 104.0(6) . .
O1 C5 H5A 110.9 . .
C6 C5 H5A 110.9 . .
O1 C5 H5B 110.9 . .
C6 C5 H5B 110.9 . .
H5A C5 H5B 109.0 . .
N1 C6 C5 103.9(6) . .
N1 C6 H6A 111.0 . .
C5 C6 H6A 111.0 . .
N1 C6 H6B 111.0 . .
C5 C6 H6B 111.0 . .
H6A C6 H6B 109.0 . .
N2 C7 C8 103.6(5) . .
N2 C7 H7A 111.0 . .
C8 C7 H7A 111.0 . .
N2 C7 H7B 111.0 . .
C8 C7 H7B 111.0 . .
H7A C7 H7B 109.0 . .
O2 C8 C7 104.4(6) . .
O2 C8 H8A 110.9 . .
C7 C8 H8A 110.9 . .
O2 C8 H8B 110.9 . .
C7 C8 H8B 110.9 . .
H8A C8 H8B 108.9 . .
N2 C9 O2 116.8(5) . .
N2 C9 C10 127.5(6) . .
O2 C9 C10 115.6(5) . .
C15 C10 C11 117.6(5) . .
C15 C10 C9 121.6(5) . .
C11 C10 C9 120.8(5) . .
C12 C11 C10 121.4(6) . .
C12 C11 H11 119.3 . .
C10 C11 H11 119.3 . .
C11 C12 C13 121.6(6) . .
C11 C12 H12 119.2 . .
C13 C12 H12 119.2 . .
C14 C13 C12 117.1(5) . .
C14 C13 C16 120.5(5) . .
C12 C13 C16 122.3(5) . .
C13 C14 C15 120.6(6) . .
C13 C14 H14 119.7 . .
C15 C14 H14 119.7 . .
C10 C15 C14 121.5(6) . .
C10 C15 H15 119.2 . .
C14 C15 H15 119.2 . .
C21 C16 C17 118.1(5) . .
C21 C16 C13 121.2(5) . .
C17 C16 C13 120.7(5) . .
C18 C17 C16 121.3(6) . .
C18 C17 H17 119.4 . .
C16 C17 H17 119.4 . .
C17 C18 C19 120.4(5) . .
C17 C18 H18 119.8 . .
C19 C18 H18 119.8 . .
C20 C19 C18 118.5(5) . .
C20 C19 C22 122.1(5) . .
C18 C19 C22 119.4(5) . .
C21 C20 C19 120.7(5) . .
C21 C20 H20 119.7 . .
C19 C20 H20 119.7 . .
C20 C21 C16 121.1(5) . .
C20 C21 H21 119.5 . .
C16 C21 H21 119.5 . .
N3 C22 O3 117.0(5) . .
N3 C22 C19 127.8(6) . .
O3 C22 C19 115.2(5) . .
O3 C23 C24 103.8(5) . .
O3 C23 H23A 111.0 . .
C24 C23 H23A 111.0 . .
O3 C23 H23B 111.0 . .
C24 C23 H23B 111.0 . .
H23A C23 H23B 109.0 . .
N3 C24 C23 104.5(5) . .
N3 C24 H24A 110.9 . .
C23 C24 H24A 110.9 . .
N3 C24 H24B 110.9 . .
C23 C24 H24B 110.9 . .
H24A C24 H24B 108.9 . .
N4 C25 C26 104.9(6) . .
N4 C25 H25A 110.8 . .
C26 C25 H25A 110.8 . .
N4 C25 H25B 110.8 . .
C26 C25 H25B 110.8 . .
H25A C25 H25B 108.8 . .
O4 C26 C25 104.2(6) . .
O4 C26 H26A 110.9 . .
C25 C26 H26A 110.9 . .
O4 C26 H26B 110.9 . .
C25 C26 H26B 110.9 . .
H26A C26 H26B 108.9 . .
N4 C27 O4 117.2(6) . .
N4 C27 C28 127.2(6) . .
O4 C27 C28 115.5(5) . .
C33 C28 C29 118.7(6) . .
C33 C28 C27 118.6(6) . .
C29 C28 C27 122.7(6) . .
C28 C29 C30 120.5(6) . .
C28 C29 H29 119.8 . .
C30 C29 H29 119.8 . .
C31 C30 C29 123.1(6) . .
C31 C30 H30 118.5 . .
C29 C30 H30 118.5 . .
C30 C31 C32 116.0(6) . .
C30 C31 C34 123.9(6) . .
C32 C31 C34 120.1(6) . .
C31 C32 C33 121.4(7) . .
C31 C32 H32 119.3 . .
C33 C32 H32 119.3 . .
C28 C33 C32 120.3(7) . .
C28 C33 H33 119.9 . .
C32 C33 H33 119.9 . .
C35 C34 C36 115.5(6) . .
C35 C34 C31 122.3(6) . .
C36 C34 C31 122.2(6) . .
C1 C35 C34 121.9(6) . .
C1 C35 H35 119.1 . .
C34 C35 H35 119.1 . .
C3 C36 C34 122.5(7) . .
C3 C36 H36 118.7 . .
C34 C36 H36 118.7 . .
F1 C37 F3' 114.0(11) . .
F1 C37 F2 110.3(9) . .
F3' C37 F2 44.8(8) . .
F1 C37 F3 102.5(9) . .
F3' C37 F3 49.5(9) . .
F2 C37 F3 94.3(7) . .
F1 C37 F2' 38.5(6) . .
F3' C37 F2' 114.1(11) . .
F2 C37 F2' 84.4(8) . .
F3 C37 F2' 134.1(9) . .
F1 C37 F1' 51.7(15) . .
F3' C37 F1' 103.0(16) . .
F2 C37 F1' 138.4(12) . .
F3 C37 F1' 61.3(15) . .
F2' C37 F1' 90.0(16) . .
F1 C37 C39 122.4(7) . .
F3' C37 C39 123.5(10) . .
F2 C37 C39 112.1(7) . .
F3 C37 C39 111.2(7) . .
F2' C37 C39 111.6(8) . .
F1' C37 C39 108.4(11) . .
F6 C38 F5' 107.1(14) . .
F6 C38 F4' 56.7(10) . .
F5' C38 F4' 106.6(14) . .
F6 C38 F5 109.4(12) . .
F5' C38 F5 59.0(10) . .
F4' C38 F5 63.2(10) . .
F6 C38 F4 100.4(11) . .
F5' C38 F4 35.2(8) . .
F4' C38 F4 132.4(13) . .
F5 C38 F4 94.0(10) . .
F6 C38 C40 124.2(12) . .
F5' C38 C40 126.2(14) . .
F4' C38 C40 113.9(12) . .
F5 C38 C40 111.1(11) . .
F4 C38 C40 113.2(10) . .
F6 C38 F6' 34.4(7) . .
F5' C38 F6' 109.4(13) . .
F4' C38 F6' 89.7(13) . .
F5 C38 F6' 141.4(13) . .
F4 C38 F6' 84.5(10) . .
C40 C38 F6' 104.8(10) . .
O5 C39 O6 128.5(7) . .
O5 C39 C37 116.7(6) . .
O6 C39 C37 114.8(6) . .
O8 C40 O7 127.6(8) . .
O8 C40 C38 116.5(8) . .
O7 C40 C38 115.7(9) . .
C4 N1 C6 107.4(6) . .
C4 N1 Ag2 132.2(4) . 1_456
C6 N1 Ag2 118.2(4) . 1_456
C9 N2 C7 108.4(5) . .
C9 N2 Ag2 133.5(4) . .
C7 N2 Ag2 118.1(4) . .
C22 N3 C24 107.5(5) . .
C22 N3 Ag1 136.5(4) . .
C24 N3 Ag1 115.1(4) . .
C27 N4 C25 107.0(6) . .
C27 N4 Ag1 136.3(4) . .
C25 N4 Ag1 116.6(4) . .
C4 O1 C5 105.6(5) . .
C9 O2 C8 106.8(5) . .
C22 O3 C23 106.8(5) . .
C27 O4 C26 105.8(5) . .
C39 O6 Ag2 96.3(4) . .
C40 O8 Ag1 93.0(5) . .

loop_
_geom_bond_atom_site_label_1
_geom_bond_atom_site_label_2
_geom_bond_distance
_geom_bond_site_symmetry_2
Ag1 N4 2.129(6) .
Ag1 N3 2.166(5) .
Ag1 O8 2.522(6) .
Ag2 N2 2.153(5) .
Ag2 N1 2.154(6) 1_654
Ag2 O6 2.460(6) .
C1 C2 1.364(9) .
C1 C35 1.367(9) .
C1 H1 0.9287 .
C2 C3 1.374(9) .
C2 C4 1.486(8) .
C3 C36 1.360(10) .
C3 H3 0.9237 .
C4 N1 1.240(8) .
C4 O1 1.353(8) .
C5 O1 1.454(8) .
C5 C6 1.516(12) .
C5 H5A 0.9700 .
C5 H5B 0.9700 .
C6 N1 1.480(9) .
C6 H6A 0.9700 .
C6 H6B 0.9700 .
C7 N2 1.493(8) .
C7 C8 1.502(11) .
C7 H7A 0.9700 .
C7 H7B 0.9700 .
C8 O2 1.464(8) .
C8 H8A 0.9700 .
C8 H8B 0.9700 .
C9 N2 1.255(8) .
C9 O2 1.349(8) .
C9 C10 1.475(8) .
C10 C15 1.360(9) .
C10 C11 1.379(8) .
C11 C12 1.351(9) .
C11 H11 0.9300 .
C12 C13 1.387(8) .
C12 H12 0.9300 .
C13 C14 1.374(8) .
C13 C16 1.499(7) .
C14 C15 1.387(9) .
C14 H14 0.9300 .
C15 H15 0.9300 .
C16 C21 1.385(8) .
C16 C17 1.395(8) .
C17 C18 1.370(8) .
C17 H17 0.9300 .
C18 C19 1.393(8) .
C18 H18 0.9300 .
C19 C20 1.391(8) .
C19 C22 1.469(8) .
C20 C21 1.375(8) .
C20 H20 0.9300 .
C21 H21 0.9300 .
C22 N3 1.274(8) .
C22 O3 1.350(7) .
C23 O3 1.459(7) .
C23 C24 1.515(10) .
C23 H23A 0.9700 .
C23 H23B 0.9700 .
C24 N3 1.479(8) .
C24 H24A 0.9700 .
C24 H24B 0.9700 .
C25 N4 1.474(8) .
C25 C26 1.476(11) .
C25 H25A 0.9700 .
C25 H25B 0.9700 .
C26 O4 1.470(8) .
C26 H26A 0.9700 .
C26 H26B 0.9700 .
C27 N4 1.271(8) .
C27 O4 1.337(8) .
C27 C28 1.477(8) .
C28 C33 1.363(10) .
C28 C29 1.366(9) .
C29 C30 1.371(9) .
C29 H29 0.9300 .
C30 C31 1.369(9) .
C30 H30 0.9300 .
C31 C32 1.385(10) .
C31 C34 1.473(8) .
C32 C33 1.402(10) .
C32 H32 0.9300 .
C33 H33 0.9300 .
C34 C35 1.383(9) .
C34 C36 1.388(10) .
C35 H35 0.9300 .
C36 H36 0.9300 .
C37 F1 1.231(11) .
C37 F3' 1.271(18) .
C37 F2 1.343(11) .
C37 F3 1.377(12) .
C37 F2' 1.383(12) .
C37 F1' 1.42(2) .
C37 C39 1.496(11) .
C38 F6 1.232(15) .
C38 F5' 1.27(2) .
C38 F4' 1.31(2) .
C38 F5 1.345(15) .
C38 F4 1.398(14) .
C38 C40 1.465(15) .
C38 F6' 1.58(2) .
C39 O5 1.217(8) .
C39 O6 1.237(8) .
C40 O8 1.214(9) .
C40 O7 1.220(9) .
N1 Ag2 2.154(6) 1_456

loop_
_geom_torsion_atom_site_label_1
_geom_torsion_atom_site_label_2
_geom_torsion_atom_site_label_3
_geom_torsion_atom_site_label_4
_geom_torsion
_geom_torsion_site_symmetry_1
_geom_torsion_site_symmetry_4
C35 C1 C2 C3 -1.0(12) . .
C35 C1 C2 C4 -179.1(7) . .
C1 C2 C3 C36 -1.0(13) . .
C4 C2 C3 C36 177.2(8) . .
C1 C2 C4 N1 18.9(11) . .
C3 C2 C4 N1 -159.2(8) . .
C1 C2 C4 O1 -161.0(7) . .
C3 C2 C4 O1 20.9(9) . .
O1 C5 C6 N1 -6.7(8) . .
N2 C7 C8 O2 -1.0(8) . .
N2 C9 C10 C15 -7.7(10) . .
O2 C9 C10 C15 172.0(6) . .
N2 C9 C10 C11 171.8(7) . .
O2 C9 C10 C11 -8.4(9) . .
C15 C10 C11 C12 -0.7(12) . .
C9 C10 C11 C12 179.7(7) . .
C10 C11 C12 C13 0.9(13) . .
C11 C12 C13 C14 0.9(11) . .
C11 C12 C13 C16 -177.7(7) . .
C12 C13 C14 C15 -2.8(10) . .
C16 C13 C14 C15 175.9(6) . .
C11 C10 C15 C14 -1.2(11) . .
C9 C10 C15 C14 178.4(6) . .
C13 C14 C15 C10 3.0(11) . .
C14 C13 C16 C21 29.2(8) . .
C12 C13 C16 C21 -152.2(6) . .
C14 C13 C16 C17 -148.9(6) . .
C12 C13 C16 C17 29.7(9) . .
C21 C16 C17 C18 -1.1(9) . .
C13 C16 C17 C18 177.1(5) . .
C16 C17 C18 C19 0.8(9) . .
C17 C18 C19 C20 0.1(9) . .
C17 C18 C19 C22 -179.7(6) . .
C18 C19 C20 C21 -0.7(9) . .
C22 C19 C20 C21 179.1(5) . .
C19 C20 C21 C16 0.3(9) . .
C17 C16 C21 C20 0.5(9) . .
C13 C16 C21 C20 -177.7(5) . .
C20 C19 C22 N3 -1.0(9) . .
C18 C19 C22 N3 178.8(6) . .
C20 C19 C22 O3 -178.4(5) . .
C18 C19 C22 O3 1.4(8) . .
O3 C23 C24 N3 5.3(7) . .
N4 C25 C26 O4 9.3(9) . .
N4 C27 C28 C33 160.7(8) . .
O4 C27 C28 C33 -17.1(9) . .
N4 C27 C28 C29 -20.0(11) . .
O4 C27 C28 C29 162.2(6) . .
C33 C28 C29 C30 -2.3(11) . .
C27 C28 C29 C30 178.5(7) . .
C28 C29 C30 C31 0.4(12) . .
C29 C30 C31 C32 1.4(11) . .
C29 C30 C31 C34 -179.8(7) . .
C30 C31 C32 C33 -1.3(13) . .
C34 C31 C32 C33 179.8(8) . .
C29 C28 C33 C32 2.3(13) . .
C27 C28 C33 C32 -178.4(8) . .
C31 C32 C33 C28 -0.5(15) . .
C30 C31 C34 C35 14.4(10) . .
C32 C31 C34 C35 -166.8(8) . .
C30 C31 C34 C36 -167.2(8) . .
C32 C31 C34 C36 11.6(11) . .
C2 C1 C35 C34 1.9(12) . .
C36 C34 C35 C1 -0.7(11) . .
C31 C34 C35 C1 177.8(7) . .
C2 C3 C36 C34 2.2(15) . .
C35 C34 C36 C3 -1.3(13) . .
C31 C34 C36 C3 -179.8(8) . .
F1 C37 C39 O5 2.2(14) . .
F3' C37 C39 O5 178.2(13) . .
F2 C37 C39 O5 -132.3(8) . .
F3 C37 C39 O5 123.5(8) . .
F2' C37 C39 O5 -39.7(12) . .
F1' C37 C39 O5 57.9(19) . .
F1 C37 C39 O6 -177.2(10) . .
F3' C37 C39 O6 -1.2(16) . .
F2 C37 C39 O6 48.3(11) . .
F3 C37 C39 O6 -55.9(10) . .
F2' C37 C39 O6 140.9(9) . .
F1' C37 C39 O6 -121.5(18) . .
F6 C38 C40 O8 -18.3(17) . .
F5' C38 C40 O8 -178.1(14) . .
F4' C38 C40 O8 46.6(16) . .
F5 C38 C40 O8 115.5(11) . .
F4 C38 C40 O8 -140.2(10) . .
F6' C38 C40 O8 -49.8(12) . .
F6 C38 C40 O7 167.5(12) . .
F5' C38 C40 O7 7.7(19) . .
F4' C38 C40 O7 -127.7(13) . .
F5 C38 C40 O7 -58.7(13) . .
F4 C38 C40 O7 45.6(14) . .
F6' C38 C40 O7 136.0(11) . .
O1 C4 N1 C6 -2.2(9) . .
C2 C4 N1 C6 177.9(7) . .
O1 C4 N1 Ag2 -164.3(5) . 1_456
C2 C4 N1 Ag2 15.7(11) . 1_456
C5 C6 N1 C4 5.5(9) . .
C5 C6 N1 Ag2 170.6(5) . 1_456
O2 C9 N2 C7 -0.5(8) . .
C10 C9 N2 C7 179.2(6) . .
O2 C9 N2 Ag2 175.9(5) . .
C10 C9 N2 Ag2 -4.4(10) . .
C8 C7 N2 C9 1.0(8) . .
C8 C7 N2 Ag2 -176.1(5) . .
N1 Ag2 N2 C9 -80.6(7) 1_654 .
O6 Ag2 N2 C9 117.8(6) . .
N1 Ag2 N2 C7 95.5(5) 1_654 .
O6 Ag2 N2 C7 -66.1(5) . .
O3 C22 N3 C24 -1.6(7) . .
C19 C22 N3 C24 -178.9(6) . .
O3 C22 N3 Ag1 -170.3(4) . .
C19 C22 N3 Ag1 12.3(10) . .
C23 C24 N3 C22 -2.6(7) . .
C23 C24 N3 Ag1 168.8(4) . .
N4 Ag1 N3 C22 -97.1(7) . .
O8 Ag1 N3 C22 61.6(6) . .
N4 Ag1 N3 C24 94.7(6) . .
O8 Ag1 N3 C24 -106.5(5) . .
O4 C27 N4 C25 2.0(8) . .
C28 C27 N4 C25 -175.7(7) . .
O4 C27 N4 Ag1 -174.1(5) . .
C28 C27 N4 Ag1 8.1(11) . .
C26 C25 N4 C27 -7.3(9) . .
C26 C25 N4 Ag1 169.8(5) . .
N3 Ag1 N4 C27 -102.8(7) . .
O8 Ag1 N4 C27 100.4(7) . .
N3 Ag1 N4 C25 81.3(7) . .
O8 Ag1 N4 C25 -75.5(5) . .
N1 C4 O1 C5 -2.4(9) . .
C2 C4 O1 C5 177.5(6) . .
C6 C5 O1 C4 5.6(8) . .
N2 C9 O2 C8 -0.2(9) . .
C10 C9 O2 C8 -179.9(6) . .
C7 C8 O2 C9 0.8(9) . .
N3 C22 O3 C23 5.2(7) . .
C19 C22 O3 C23 -177.1(5) . .
C24 C23 O3 C22 -6.2(7) . .
N4 C27 O4 C26 4.2(8) . .
C28 C27 O4 C26 -177.8(6) . .
C25 C26 O4 C27 -8.3(9) . .
O5 C39 O6 Ag2 -1.5(10) . .
C37 C39 O6 Ag2 177.8(6) . .
N2 Ag2 O6 C39 -104.5(5) . .
N1 Ag2 O6 C39 85.2(5) 1_654 .
O7 C40 O8 Ag1 28.4(10) . .
C38 C40 O8 Ag1 -145.0(8) . .
N4 Ag1 O8 C40 -119.5(5) . .
N3 Ag1 O8 C40 70.6(5) . .
